data_9012269
loop_
_publ_author_name
'Foecker, A. J.'
'Jeitschko, W.'

_publ_section_title
;
 The atomic order of the pnictogen and chalcogen atoms in equiatomic ternary
 compounds TPnCh (T = Ni, Pd; Pn = P, As, Sb; Ch = S, Se, Te)
;
_journal_name_full 'Journal of Solid State Chemistry'
_journal_page_first 69
_journal_page_last 78
_journal_paper_doi 10.1006/jssc.2001.9342
_journal_volume 162
_journal_year 2001
_chemical_formula_structural PdPSe
_chemical_formula_sum 'P Pd Se'
_space_group_IT_number 60
_symmetry_space_group_name_Hall '-P 2n 2ab'
_symmetry_space_group_name_H-M 'P b c n'
_cell_angle_alpha 90
_cell_angle_beta 90
_cell_angle_gamma 90
_cell_length_a 13.594
_cell_length_b 5.8317
_cell_length_c 5.8583
_cell_formula_units_Z 8
_cell_volume 464.423
_database_code_amcsd 0014019
_exptl_crystal_density_diffrn 6.189
_cod_original_formula_sum 'Pd P Se'
_cod_database_code 9012269
_amcsd_formula_title PdPSe

loop_
_space_group_symop_operation_xyz
x,y,z
x,-y,1/2+z
-x,y,1/2-z
1/2-x,1/2+y,z
1/2+x,1/2-y,-z
1/2+x,1/2+y,1/2-z
1/2-x,1/2-y,1/2+z
-x,-y,-z

loop_
_atom_site_aniso_label
_atom_site_aniso_U_11
_atom_site_aniso_U_22
_atom_site_aniso_U_33
_atom_site_aniso_U_12
_atom_site_aniso_U_13
_atom_site_aniso_U_23
Pd 0.01390 0.00520 0.00440 0.00140 0.00070 -0.00020
P 0.01110 0.00680 0.00630 -0.00040 0.00010 -0.00040
Se 0.01260 0.00570 0.00540 0.00170 0.00020 0.00000

loop_
_atom_site_label
_atom_site_fract_x
_atom_site_fract_y
_atom_site_fract_z
_atom_site_U_iso_or_equiv
Pd 0.38939 0.24100 0.15380 0.00780
P 0.07910 0.37570 0.28500 0.00810
Se 0.15643 0.13420 0.03890 0.00790

loop_
_cod_related_entry_id
_cod_related_entry_database
_cod_related_entry_code
1 AMCSD 0014019
